data_4511336
loop_
_publ_author_name
'Noro, Shin-ichiro'
'Akutagawa, Tomoyuki'
'Nakamura, Takayoshi'

_publ_section_title
;
 Formation of Strong OH2&#x00B7;&#x00B7;&#x00B7;-O2C Hydrogen Bonds in a
 Trinuclear Core-Based Nickel 1,3,5-Benzenetricarboxylate Coordination
 Polymer
;
_journal_issue 6
_journal_name_full 'Crystal Growth &amp; Design'
_journal_page_first 1205
_journal_paper_doi 10.1021/cg060819+
_journal_volume 7
_journal_year 2007
_chemical_formula_moiety 'C18 H22 Ni3 O20 '
_chemical_formula_sum 'C18 H22 Ni3 O20'
_chemical_formula_weight 734.46
_space_group_IT_number 2
_symmetry_cell_setting triclinic
_symmetry_Int_Tables_number 2
_symmetry_space_group_name_Hall '-P 1'
_symmetry_space_group_name_H-M 'P -1'
_cell_angle_alpha 75.7076(19)
_cell_angle_beta 68.6728(15)
_cell_angle_gamma 65.4070(15)
_cell_formula_units_Z 2
_cell_length_a 10.0508(5)
_cell_length_b 10.1032(5)
_cell_length_c 13.1931(8)
_cell_measurement_reflns_used 8835
_cell_measurement_temperature 333.1
_cell_measurement_theta_max 27.5
_cell_measurement_theta_min 3.2
_cell_volume 1127.51(11)
_computing_cell_refinement PROCESS-AUTO
_computing_data_collection PROCESS-AUTO
_computing_data_reduction CrystalStructure
_computing_publication_material 'CrystalStructure 3.8'
_computing_structure_refinement SHELXL
_diffrn_detector_area_resol_mean 10.00
_diffrn_measured_fraction_theta_full 0.989
_diffrn_measured_fraction_theta_max 0.989
_diffrn_measurement_device_type 'Rigaku RAXIS-RAPID'
_diffrn_measurement_method \w
_diffrn_radiation_type 'Mo K\a'
_diffrn_radiation_wavelength 0.71075
_diffrn_reflns_av_R_equivalents 0.020
_diffrn_reflns_limit_h_max 13
_diffrn_reflns_limit_h_min -13
_diffrn_reflns_limit_k_max 12
_diffrn_reflns_limit_k_min -13
_diffrn_reflns_limit_l_max 17
_diffrn_reflns_limit_l_min -17
_diffrn_reflns_number 10989
_diffrn_reflns_theta_full 27.46
_diffrn_reflns_theta_max 27.46
_exptl_absorpt_coefficient_mu 2.587
_exptl_absorpt_correction_T_max 0.426
_exptl_absorpt_correction_T_min 0.389
_exptl_absorpt_correction_type multi-scan
_exptl_absorpt_process_details
;
    Higashi, T. (1995). Program for Absorption Correction.
    Rigaku Corporation, Tokyo, Japan.
;
_exptl_crystal_colour green
_exptl_crystal_density_diffrn 2.163
_exptl_crystal_density_method 'not measured'
_exptl_crystal_description block
_exptl_crystal_F_000 748.00
_exptl_crystal_size_max 0.50
_exptl_crystal_size_mid 0.43
_exptl_crystal_size_min 0.33
_refine_diff_density_max 0.73
_refine_diff_density_min -0.53
_refine_ls_extinction_method none
_refine_ls_goodness_of_fit_ref 0.969
_refine_ls_hydrogen_treatment refall
_refine_ls_number_parameters 390
_refine_ls_number_reflns 5085
_refine_ls_R_factor_gt 0.0298
_refine_ls_shift/su_max 0.0090
_refine_ls_structure_factor_coef Fsqd
_refine_ls_weighting_details 'w = 1/[\s^2^(Fo^2^)+(0.0524P)^2^+1.2747P] where P=(Fo^2^+2Fc^2^)/3'
_refine_ls_weighting_scheme calc
_refine_ls_wR_factor_ref 0.0890
_reflns_number_gt 4480
_reflns_number_total 5085
_reflns_threshold_expression F^2^>2.0\s(F^2^)
_cod_data_source_file cg060819%2Bsi20070221_095316.cif
_cod_data_source_block '_060531test'
_cod_original_cell_volume 1127.51(10)
_cod_original_formula_sum 'C18 H22 Ni3 O20 '
_cod_database_code 4511336

loop_
_symmetry_equiv_pos_site_id
_symmetry_equiv_pos_as_xyz
1 +X,+Y,+Z
2 -X,-Y,-Z

loop_
_atom_site_label
_atom_site_type_symbol
_atom_site_fract_x
_atom_site_fract_y
_atom_site_fract_z
_atom_site_U_iso_or_equiv
_atom_site_adp_type
_atom_site_occupancy
_atom_site_symmetry_multiplicity
_atom_site_calc_flag
_atom_site_refinement_flags
Ni(1) Ni 0.0000 0.5000 0.5000 0.01337(8) Uani 1.00 2 d S
Ni(2) Ni -0.14962(3) 0.73206(3) 0.27906(2) 0.01646(8) Uani 1.00 1 d .
Ni(3) Ni 0.5000 0.5000 0.0000 0.01280(8) Uani 1.00 2 d S
Ni(4) Ni 0.62816(3) 0.26469(3) 0.22623(2) 0.01562(8) Uani 1.00 1 d .
O(1) O 0.11335(17) 0.63018(15) 0.39286(13) 0.0211(3) Uani 1.00 1 d .
O(2) O -0.06439(17) 0.83492(16) 0.34113(13) 0.0197(3) Uani 1.00 1 d .
O(3) O -0.03888(18) 1.31349(16) 0.34475(14) 0.0244(3) Uani 1.00 1 d .
O(4) O 0.13660(16) 1.32046(16) 0.40738(13) 0.0204(3) Uani 1.00 1 d .
O(5) O 0.62018(17) 0.83895(16) 0.35686(15) 0.0258(3) Uani 1.00 1 d .
O(6) O 0.55109(17) 0.65688(17) 0.46794(14) 0.0255(3) Uani 1.00 1 d .
O(7) O -0.14970(17) 0.56540(15) 0.40710(12) 0.0168(2) Uani 1.00 1 d .
O(8) O -0.1652(2) 0.90314(18) 0.15408(14) 0.0295(3) Uani 1.00 1 d .
O(9) O -0.2147(2) 0.6327(2) 0.19388(18) 0.0403(4) Uani 1.00 1 d .
O(10) O 0.0659(2) 0.6141(2) 0.18489(15) 0.0355(4) Uani 1.00 1 d .
O(11) O 0.38395(17) 0.36538(16) 0.09049(13) 0.0208(3) Uani 1.00 1 d .
O(12) O 0.55026(17) 0.16324(16) 0.15670(13) 0.0197(3) Uani 1.00 1 d .
O(13) O 0.51155(19) -0.31437(17) 0.16757(15) 0.0275(3) Uani 1.00 1 d .
O(14) O 0.34597(17) -0.32359(16) 0.09634(13) 0.0217(3) Uani 1.00 1 d .
O(15) O -0.13936(17) 0.15906(16) 0.15188(14) 0.0233(3) Uani 1.00 1 d .
O(16) O -0.07400(18) 0.34429(18) 0.04264(16) 0.0315(3) Uani 1.00 1 d .
O(17) O 0.63210(16) 0.43440(15) 0.10380(12) 0.0158(2) Uani 1.00 1 d .
O(18) O 0.6407(2) 0.09398(17) 0.35072(13) 0.0264(3) Uani 1.00 1 d .
O(19) O 0.6802(2) 0.36287(19) 0.32192(14) 0.0287(3) Uani 1.00 1 d .
O(20) O 0.40417(19) 0.38332(19) 0.31013(15) 0.0316(3) Uani 1.00 1 d .
C(1) C 0.1376(2) 0.8563(2) 0.38111(15) 0.0136(3) Uani 1.00 1 d .
C(2) C 0.0771(2) 1.0089(2) 0.36809(16) 0.0149(3) Uani 1.00 1 d .
C(3) C 0.1546(2) 1.0888(2) 0.37895(15) 0.0139(3) Uani 1.00 1 d .
C(4) C 0.2979(2) 1.0157(2) 0.39665(16) 0.0161(3) Uani 1.00 1 d .
C(5) C 0.3610(2) 0.8632(2) 0.40649(16) 0.0153(3) Uani 1.00 1 d .
C(6) C 0.2787(2) 0.7835(2) 0.40279(16) 0.0153(3) Uani 1.00 1 d .
C(7) C 0.0551(2) 0.7672(2) 0.37151(16) 0.0157(3) Uani 1.00 1 d .
C(8) C 0.0798(2) 1.2526(2) 0.37540(16) 0.0159(3) Uani 1.00 1 d .
C(9) C 0.5214(2) 0.7798(2) 0.41326(17) 0.0174(3) Uani 1.00 1 d .
C(10) C 0.3485(2) 0.1422(2) 0.11590(15) 0.0138(3) Uani 1.00 1 d .
C(11) C 0.4076(2) -0.0105(2) 0.13010(16) 0.0149(3) Uani 1.00 1 d .
C(12) C 0.3276(2) -0.0898(2) 0.12178(15) 0.0141(3) Uani 1.00 1 d .
C(13) C 0.1829(2) -0.0161(2) 0.10686(17) 0.0166(3) Uani 1.00 1 d .
C(14) C 0.1202(2) 0.1359(2) 0.09789(16) 0.0155(3) Uani 1.00 1 d .
C(15) C 0.2053(2) 0.2157(2) 0.09777(16) 0.0153(3) Uani 1.00 1 d .
C(16) C 0.4348(2) 0.2307(2) 0.12103(16) 0.0152(3) Uani 1.00 1 d .
C(17) C 0.3987(2) -0.2542(2) 0.12987(16) 0.0164(3) Uani 1.00 1 d .
C(18) C -0.0421(2) 0.2197(2) 0.09546(17) 0.0182(3) Uani 1.00 1 d .
H(1) H -0.0156 1.0577 0.3521 0.018 Uiso 1.00 1 c R
H(2) H 0.3512 1.0688 0.4019 0.019 Uiso 1.00 1 c R
H(3) H 0.3176 0.6817 0.4147 0.018 Uiso 1.00 1 c R
H(4) H -0.252(4) 0.594(3) 0.442(2) 0.050(9) Uiso 1.00 1 c .
H(5) H -0.099(4) 0.466(4) 0.376(3) 0.060(10) Uiso 1.00 1 c .
H(6) H 0.5009 -0.0597 0.1452 0.018 Uiso 1.00 1 c R
H(7) H 0.1282 -0.0688 0.1029 0.020 Uiso 1.00 1 c R
H(8) H 0.1667 0.3174 0.0857 0.018 Uiso 1.00 1 c R
H(9) H 0.743(4) 0.405(4) 0.070(3) 0.056(10) Uiso 1.00 1 c .
H(10) H 0.581(4) 0.533(4) 0.135(2) 0.053(9) Uiso 1.00 1 c .

loop_
_atom_site_aniso_label
_atom_site_aniso_U_11
_atom_site_aniso_U_22
_atom_site_aniso_U_33
_atom_site_aniso_U_12
_atom_site_aniso_U_13
_atom_site_aniso_U_23
Ni(1) 0.01247(17) 0.00816(17) 0.02128(18) -0.00299(13) -0.00809(13) -0.00130(13)
Ni(2) 0.01622(14) 0.01239(14) 0.02334(15) -0.00475(10) -0.00988(11) -0.00095(10)
Ni(3) 0.01258(17) 0.00828(17) 0.01960(18) -0.00351(13) -0.00791(13) -0.00069(12)
Ni(4) 0.01507(14) 0.01202(14) 0.02193(15) -0.00472(10) -0.00891(10) -0.00063(10)
O(1) 0.0173(7) 0.0113(6) 0.0351(8) -0.0061(5) -0.0094(6) 0.0006(5)
O(2) 0.0190(7) 0.0138(6) 0.0319(7) -0.0057(5) -0.0144(6) -0.0018(5)
O(3) 0.0215(7) 0.0137(7) 0.0420(9) 0.0002(5) -0.0191(6) -0.0071(6)
O(4) 0.0162(6) 0.0129(6) 0.0351(8) -0.0031(5) -0.0099(6) -0.0077(5)
O(5) 0.0137(7) 0.0144(7) 0.0470(9) -0.0050(5) -0.0092(6) 0.0008(6)
O(6) 0.0181(7) 0.0170(7) 0.0367(8) -0.0037(5) -0.0115(6) 0.0057(6)
O(7) 0.0145(6) 0.0120(6) 0.0252(7) -0.0027(5) -0.0101(5) -0.0017(5)
O(8) 0.0426(9) 0.0199(7) 0.0276(8) -0.0119(7) -0.0155(7) 0.0035(6)
O(9) 0.0459(11) 0.0332(10) 0.0592(12) -0.0116(8) -0.0338(9) -0.0116(8)
O(10) 0.0274(8) 0.0353(9) 0.0369(9) -0.0077(7) -0.0010(7) -0.0121(7)
O(11) 0.0175(6) 0.0126(6) 0.0340(8) -0.0074(5) -0.0108(6) 0.0031(5)
O(12) 0.0190(7) 0.0140(6) 0.0308(7) -0.0053(5) -0.0140(6) -0.0014(5)
O(13) 0.0283(8) 0.0141(7) 0.0462(9) 0.0012(6) -0.0250(7) -0.0083(6)
O(14) 0.0169(7) 0.0133(6) 0.0381(8) -0.0027(5) -0.0109(6) -0.0089(6)
O(15) 0.0136(6) 0.0144(7) 0.0393(8) -0.0041(5) -0.0079(6) -0.0002(6)
O(16) 0.0191(7) 0.0202(8) 0.0490(10) -0.0058(6) -0.0147(7) 0.0115(7)
O(17) 0.0155(6) 0.0109(6) 0.0226(7) -0.0032(5) -0.0101(5) -0.0007(5)
O(18) 0.0365(9) 0.0173(7) 0.0279(8) -0.0117(6) -0.0135(6) 0.0030(5)
O(19) 0.0331(8) 0.0293(8) 0.0331(8) -0.0133(7) -0.0163(7) -0.0059(6)
O(20) 0.0215(8) 0.0302(9) 0.0381(9) -0.0058(6) -0.0029(6) -0.0111(7)
C(1) 0.0135(8) 0.0129(8) 0.0144(8) -0.0061(7) -0.0028(6) -0.0014(6)
C(2) 0.0129(8) 0.0127(8) 0.0198(8) -0.0025(6) -0.0070(7) -0.0034(6)
C(3) 0.0137(8) 0.0101(8) 0.0169(8) -0.0031(6) -0.0039(6) -0.0029(6)
C(4) 0.0150(8) 0.0134(9) 0.0220(9) -0.0058(7) -0.0069(7) -0.0020(7)
C(5) 0.0129(8) 0.0135(8) 0.0194(9) -0.0036(7) -0.0061(7) -0.0015(6)
C(6) 0.0148(8) 0.0104(8) 0.0207(9) -0.0036(7) -0.0067(7) -0.0011(6)
C(7) 0.0144(8) 0.0134(8) 0.0214(9) -0.0058(7) -0.0064(7) -0.0023(7)
C(8) 0.0150(8) 0.0112(8) 0.0209(9) -0.0031(7) -0.0061(7) -0.0026(6)
C(9) 0.0139(8) 0.0148(9) 0.0240(9) -0.0034(7) -0.0080(7) -0.0027(7)
C(10) 0.0135(8) 0.0123(8) 0.0157(8) -0.0049(6) -0.0040(6) -0.0018(6)
C(11) 0.0120(8) 0.0138(8) 0.0194(8) -0.0032(6) -0.0059(7) -0.0034(6)
C(12) 0.0132(8) 0.0107(8) 0.0164(8) -0.0026(6) -0.0038(6) -0.0025(6)
C(13) 0.0150(8) 0.0131(9) 0.0245(9) -0.0050(7) -0.0084(7) -0.0030(7)
C(14) 0.0130(8) 0.0138(9) 0.0192(9) -0.0038(7) -0.0061(7) -0.0004(6)
C(15) 0.0138(8) 0.0123(8) 0.0196(8) -0.0049(7) -0.0056(7) 0.0001(6)
C(16) 0.0142(8) 0.0150(9) 0.0182(8) -0.0067(7) -0.0051(7) -0.0018(6)
C(17) 0.0157(9) 0.0114(8) 0.0215(9) -0.0032(7) -0.0057(7) -0.0033(6)
C(18) 0.0153(9) 0.0148(9) 0.0255(10) -0.0043(7) -0.0087(7) -0.0018(7)

loop_
_atom_type_symbol
_atom_type_description
_atom_type_scat_dispersion_real
_atom_type_scat_dispersion_imag
_atom_type_scat_source
C C 0.003 0.002
;
International Tables for Crystallography
(1992, Vol. C, Tables 4.2.6.8 and 6.1.1.4)
;
H H 0.000 0.000
;
International Tables for Crystallography
(1992, Vol. C, Table 6.1.1.4)
;
Ni Ni 0.339 1.112
;
International Tables for Crystallography
(1992, Vol. C, Tables 4.2.6.8 and 6.1.1.4)
;
O O 0.011 0.006
;
International Tables for Crystallography
(1992, Vol. C, Tables 4.2.6.8 and 6.1.1.4)
;

loop_
_geom_angle_atom_site_label_1
_geom_angle_atom_site_label_2
_geom_angle_atom_site_label_3
_geom_angle
_geom_angle_publ_flag
_geom_angle_site_symmetry_1
_geom_angle_site_symmetry_3
O(1) Ni(1) O(1) 180.00(9) yes . 2_566
O(1) Ni(1) O(4) 92.37(5) yes . 1_545
O(1) Ni(1) O(4) 87.63(5) yes . 2_576
O(1) Ni(1) O(7) 89.81(6) yes . .
O(1) Ni(1) O(7) 90.19(6) yes . 2_566
O(1) Ni(1) O(4) 87.63(5) yes 2_566 1_545
O(1) Ni(1) O(4) 92.37(5) yes 2_566 2_576
O(1) Ni(1) O(7) 90.19(6) yes 2_566 .
O(1) Ni(1) O(7) 89.81(6) yes 2_566 2_566
O(4) Ni(1) O(4) 180.00(9) yes 1_545 2_576
O(4) Ni(1) O(7) 88.00(6) yes 1_545 .
O(4) Ni(1) O(7) 92.00(6) yes 1_545 2_566
O(4) Ni(1) O(7) 92.00(6) yes 2_576 .
O(4) Ni(1) O(7) 88.00(6) yes 2_576 2_566
O(7) Ni(1) O(7) 180.00(8) yes . 2_566
O(2) Ni(2) O(5) 97.09(7) yes . 1_455
O(2) Ni(2) O(7) 94.74(7) yes . .
O(2) Ni(2) O(8) 86.93(8) yes . .
O(2) Ni(2) O(9) 171.70(6) yes . .
O(2) Ni(2) O(10) 92.57(8) yes . .
O(5) Ni(2) O(7) 88.13(5) yes 1_455 .
O(5) Ni(2) O(8) 88.28(6) yes 1_455 .
O(5) Ni(2) O(9) 88.73(8) yes 1_455 .
O(5) Ni(2) O(10) 170.05(9) yes 1_455 .
O(7) Ni(2) O(8) 176.20(6) yes . .
O(7) Ni(2) O(9) 91.35(7) yes . .
O(7) Ni(2) O(10) 93.49(6) yes . .
O(8) Ni(2) O(9) 87.33(8) yes . .
O(8) Ni(2) O(10) 89.84(6) yes . .
O(9) Ni(2) O(10) 81.42(8) yes . .
O(11) Ni(3) O(11) 180.00(9) yes . 2_665
O(11) Ni(3) O(14) 92.67(6) yes . 1_565
O(11) Ni(3) O(14) 87.33(6) yes . 2_655
O(11) Ni(3) O(17) 91.39(6) yes . .
O(11) Ni(3) O(17) 88.61(6) yes . 2_665
O(11) Ni(3) O(14) 87.33(6) yes 2_665 1_565
O(11) Ni(3) O(14) 92.67(6) yes 2_665 2_655
O(11) Ni(3) O(17) 88.61(6) yes 2_665 .
O(11) Ni(3) O(17) 91.39(6) yes 2_665 2_665
O(14) Ni(3) O(14) 180.00(9) yes 1_565 2_655
O(14) Ni(3) O(17) 88.01(6) yes 1_565 .
O(14) Ni(3) O(17) 91.99(6) yes 1_565 2_665
O(14) Ni(3) O(17) 91.99(6) yes 2_655 .
O(14) Ni(3) O(17) 88.01(6) yes 2_655 2_665
O(17) Ni(3) O(17) 180.00(8) yes . 2_665
O(12) Ni(4) O(15) 96.70(7) yes . 1_655
O(12) Ni(4) O(17) 95.71(7) yes . .
O(12) Ni(4) O(18) 88.14(7) yes . .
O(12) Ni(4) O(19) 170.34(6) yes . .
O(12) Ni(4) O(20) 90.37(7) yes . .
O(15) Ni(4) O(17) 88.38(5) yes 1_655 .
O(15) Ni(4) O(18) 88.32(6) yes 1_655 .
O(15) Ni(4) O(19) 90.37(7) yes 1_655 .
O(15) Ni(4) O(20) 172.94(9) yes 1_655 .
O(17) Ni(4) O(18) 175.20(8) yes . .
O(17) Ni(4) O(19) 91.05(7) yes . .
O(17) Ni(4) O(20) 91.07(5) yes . .
O(18) Ni(4) O(19) 85.49(7) yes . .
O(18) Ni(4) O(20) 91.78(6) yes . .
O(19) Ni(4) O(20) 82.59(8) yes . .
Ni(1) O(1) C(7) 125.46(12) yes . .
Ni(2) O(2) C(7) 122.01(14) yes . .
O(7) O(3) C(8) 102.52(16) yes 1_565 .
Ni(1) O(4) C(8) 122.70(11) yes 1_565 .
Ni(2) O(5) C(9) 126.93(12) yes 1_655 .
O(7) O(6) C(9) 100.24(13) yes 1_655 .
Ni(1) O(7) Ni(2) 121.81(9) yes . .
Ni(1) O(7) O(3) 91.53(6) yes . 1_545
Ni(1) O(7) O(6) 130.08(7) yes . 1_455
Ni(2) O(7) O(3) 113.40(7) yes . 1_545
Ni(2) O(7) O(6) 91.20(6) yes . 1_455
O(3) O(7) O(6) 109.56(9) yes 1_545 1_455
Ni(3) O(11) C(16) 129.41(13) yes . .
Ni(4) O(12) C(16) 122.74(14) yes . .
O(17) O(13) C(17) 102.33(16) yes 1_545 .
Ni(3) O(14) C(17) 119.73(11) yes 1_545 .
Ni(4) O(15) C(18) 126.71(12) yes 1_455 .
O(17) O(16) C(18) 100.94(14) yes 1_455 .
Ni(3) O(17) Ni(4) 122.75(9) yes . .
Ni(3) O(17) O(13) 91.34(6) yes . 1_565
Ni(3) O(17) O(16) 124.77(7) yes . 1_655
Ni(4) O(17) O(13) 115.07(7) yes . 1_565
Ni(4) O(17) O(16) 92.47(6) yes . 1_655
O(13) O(17) O(16) 111.96(9) yes 1_565 1_655
C(2) C(1) C(6) 119.5(2) yes . .
C(2) C(1) C(7) 121.50(19) yes . .
C(6) C(1) C(7) 118.98(17) yes . .
C(1) C(2) C(3) 120.39(19) yes . .
C(2) C(3) C(4) 119.78(17) yes . .
C(2) C(3) C(8) 119.27(18) yes . .
C(4) C(3) C(8) 120.9(2) yes . .
C(3) C(4) C(5) 120.0(2) yes . .
C(4) C(5) C(6) 119.99(19) yes . .
C(4) C(5) C(9) 122.2(2) yes . .
C(6) C(5) C(9) 117.72(17) yes . .
C(1) C(6) C(5) 120.11(17) yes . .
O(1) C(7) O(2) 125.6(2) yes . .
O(1) C(7) C(1) 116.62(19) yes . .
O(2) C(7) C(1) 117.76(17) yes . .
O(3) C(8) O(4) 124.06(18) yes . .
O(3) C(8) C(3) 117.7(2) yes . .
O(4) C(8) C(3) 118.19(18) yes . .
O(5) C(9) O(6) 124.67(18) yes . .
O(5) C(9) C(5) 116.19(16) yes . .
O(6) C(9) C(5) 119.0(2) yes . .
C(11) C(10) C(15) 119.6(2) yes . .
C(11) C(10) C(16) 121.46(18) yes . .
C(15) C(10) C(16) 118.94(17) yes . .
C(10) C(11) C(12) 120.33(19) yes . .
C(11) C(12) C(13) 119.76(17) yes . .
C(11) C(12) C(17) 119.30(18) yes . .
C(13) C(12) C(17) 120.9(2) yes . .
C(12) C(13) C(14) 120.1(2) yes . .
C(13) C(14) C(15) 120.13(19) yes . .
C(13) C(14) C(18) 122.1(2) yes . .
C(15) C(14) C(18) 117.68(17) yes . .
C(10) C(15) C(14) 119.86(17) yes . .
O(11) C(16) O(12) 126.1(2) yes . .
O(11) C(16) C(10) 116.4(2) yes . .
O(12) C(16) C(10) 117.51(17) yes . .
O(13) C(17) O(14) 123.93(18) yes . .
O(13) C(17) C(12) 117.0(2) yes . .
O(14) C(17) C(12) 119.04(19) yes . .
O(15) C(18) O(16) 124.71(19) yes . .
O(15) C(18) C(14) 116.46(16) yes . .
O(16) C(18) C(14) 118.8(2) yes . .
Ni(1) O(7) H(4) 119(2) no . .
Ni(1) O(7) H(5) 92(2) no . .
Ni(2) O(7) H(4) 99(2) no . .
Ni(2) O(7) H(5) 109(2) no . .
O(3) O(7) H(4) 113(2) no 1_545 .
O(3) O(7) H(5) 5(2) no 1_545 .
O(6) O(7) H(4) 11(2) no 1_455 .
O(6) O(7) H(5) 112(2) no 1_455 .
H(4) O(7) H(5) 116(4) no . .
Ni(3) O(17) H(9) 117(2) no . .
Ni(3) O(17) H(10) 93(2) no . .
Ni(4) O(17) H(9) 99(2) no . .
Ni(4) O(17) H(10) 111.4(18) no . .
O(13) O(17) H(9) 113(2) no 1_565 .
O(13) O(17) H(10) 3.7(18) no 1_565 .
O(16) O(17) H(9) 8(2) no 1_655 .
O(16) O(17) H(10) 113(2) no 1_655 .
H(9) O(17) H(10) 115(3) no . .
C(1) C(2) H(1) 119.8 no . .
C(3) C(2) H(1) 119.8 no . .
C(3) C(4) H(2) 120.0 no . .
C(5) C(4) H(2) 120.0 no . .
C(1) C(6) H(3) 119.9 no . .
C(5) C(6) H(3) 120.0 no . .
C(10) C(11) H(6) 119.8 no . .
C(12) C(11) H(6) 119.8 no . .
C(12) C(13) H(7) 120.0 no . .
C(14) C(13) H(7) 120.0 no . .
C(10) C(15) H(8) 120.1 no . .
C(14) C(15) H(8) 120.1 no . .

loop_
_geom_bond_atom_site_label_1
_geom_bond_atom_site_label_2
_geom_bond_distance
_geom_bond_publ_flag
_geom_bond_site_symmetry_2
Ni(1) O(1) 2.0454(15) yes .
Ni(1) O(1) 2.0454(15) yes 2_566
Ni(1) O(4) 2.1142(15) yes 1_545
Ni(1) O(4) 2.1142(15) yes 2_576
Ni(1) O(7) 2.0777(18) yes .
Ni(1) O(7) 2.0777(18) yes 2_566
Ni(2) O(2) 2.039(2) yes .
Ni(2) O(5) 2.0768(13) yes 1_455
Ni(2) O(7) 2.0699(13) yes .
Ni(2) O(8) 2.0703(16) yes .
Ni(2) O(9) 2.082(2) yes .
Ni(2) O(10) 2.0692(15) yes .
Ni(3) O(11) 2.0351(16) yes .
Ni(3) O(11) 2.0351(16) yes 2_665
Ni(3) O(14) 2.1400(14) yes 1_565
Ni(3) O(14) 2.1400(14) yes 2_655
Ni(3) O(17) 2.0541(17) yes .
Ni(3) O(17) 2.0541(17) yes 2_665
Ni(4) O(12) 2.040(2) yes .
Ni(4) O(15) 2.0821(13) yes 1_655
Ni(4) O(17) 2.0477(13) yes .
Ni(4) O(18) 2.0638(15) yes .
Ni(4) O(19) 2.094(2) yes .
Ni(4) O(20) 2.0800(14) yes .
O(1) C(7) 1.261(2) yes .
O(2) C(7) 1.265(2) yes .
O(3) O(7) 2.530(2) yes 1_565
O(3) C(8) 1.258(2) yes .
O(4) C(8) 1.272(3) yes .
O(5) C(9) 1.278(2) yes .
O(6) O(7) 2.615(2) yes 1_655
O(6) C(9) 1.248(2) yes .
O(11) C(16) 1.255(2) yes .
O(12) C(16) 1.270(2) yes .
O(13) O(17) 2.524(2) yes 1_545
O(13) C(17) 1.261(3) yes .
O(14) C(17) 1.265(3) yes .
O(15) C(18) 1.276(2) yes .
O(16) O(17) 2.568(2) yes 1_455
O(16) C(18) 1.252(2) yes .
C(1) C(2) 1.393(2) yes .
C(1) C(6) 1.400(2) yes .
C(1) C(7) 1.506(3) yes .
C(2) C(3) 1.394(3) yes .
C(3) C(4) 1.395(2) yes .
C(3) C(8) 1.503(2) yes .
C(4) C(5) 1.393(2) yes .
C(5) C(6) 1.392(3) yes .
C(5) C(9) 1.501(2) yes .
C(10) C(11) 1.394(2) yes .
C(10) C(15) 1.398(2) yes .
C(10) C(16) 1.508(3) yes .
C(11) C(12) 1.395(3) yes .
C(12) C(13) 1.394(2) yes .
C(12) C(17) 1.504(2) yes .
C(13) C(14) 1.389(2) yes .
C(14) C(15) 1.397(3) yes .
C(14) C(18) 1.502(2) yes .
O(7) H(4) 0.91(3) no .
O(7) H(5) 1.03(4) no .
O(17) H(9) 0.98(3) no .
O(17) H(10) 1.02(4) no .
C(2) H(1) 0.930 no .
C(4) H(2) 0.930 no .
C(6) H(3) 0.930 no .
C(11) H(6) 0.930 no .
C(13) H(7) 0.930 no .
C(15) H(8) 0.930 no .

loop_
_geom_contact_atom_site_label_1
_geom_contact_atom_site_label_2
_geom_contact_distance
_geom_contact_site_symmetry_2
Ni(2) O(18) 3.5425(15) 1_465
Ni(4) O(8) 3.5393(16) 1_645
O(1) O(20) 2.9851(18) .
O(2) O(15) 3.578(2) 1_565
O(2) O(18) 3.0144(19) 1_465
O(3) O(19) 2.772(2) 1_465
O(3) C(15) 3.372(2) 1_565
O(4) O(20) 2.791(2) 1_565
O(5) O(18) 2.648(2) 1_565
O(6) O(6) 3.546(2) 2_666
O(6) O(18) 3.370(2) 2_666
O(6) O(19) 3.467(2) .
O(6) O(19) 2.925(2) 2_666
O(6) O(20) 3.026(2) 2_666
O(8) Ni(4) 3.5393(16) 1_465
O(8) O(12) 2.967(2) 1_465
O(8) O(15) 2.696(2) 1_565
O(8) O(16) 3.525(2) 2_565
O(8) O(18) 3.148(2) 1_465
O(8) C(13) 3.394(2) 2_565
O(8) C(14) 3.289(3) 2_565
O(8) C(18) 3.405(2) 2_565
O(9) O(13) 2.712(3) 1_465
O(9) O(16) 3.444(3) .
O(9) O(16) 3.439(2) 2_565
O(9) O(17) 3.588(3) 1_455
O(9) O(19) 3.198(2) 1_455
O(10) O(11) 3.1697(19) .
O(10) O(14) 2.899(2) 1_565
O(10) O(16) 2.902(2) 2_565
O(11) O(10) 3.1697(19) .
O(12) O(8) 2.967(2) 1_645
O(13) O(9) 2.712(3) 1_645
O(13) C(5) 3.537(2) 1_545
O(13) C(6) 3.223(2) 1_545
O(14) O(10) 2.899(2) 1_545
O(15) O(2) 3.578(2) 1_545
O(15) O(8) 2.696(2) 1_545
O(16) O(8) 3.525(2) 2_565
O(16) O(9) 3.444(3) .
O(16) O(9) 3.439(2) 2_565
O(16) O(10) 2.902(2) 2_565
O(17) O(9) 3.588(3) 1_655
O(18) Ni(2) 3.5425(15) 1_645
O(18) O(2) 3.0144(19) 1_645
O(18) O(5) 2.648(2) 1_545
O(18) O(6) 3.370(2) 2_666
O(18) O(8) 3.148(2) 1_645
O(18) C(4) 3.438(2) 2_666
O(18) C(5) 3.329(3) 2_666
O(18) C(9) 3.243(2) 2_666
O(19) O(3) 2.772(2) 1_645
O(19) O(6) 3.467(2) .
O(19) O(6) 2.925(2) 2_666
O(19) O(9) 3.198(2) 1_655
O(20) O(1) 2.9851(18) .
O(20) O(4) 2.791(2) 1_545
O(20) O(6) 3.026(2) 2_666
C(1) C(12) 3.293(2) 1_565
C(1) C(13) 3.457(2) 1_565
C(1) C(17) 3.490(2) 1_565
C(2) C(12) 3.384(2) 1_565
C(2) C(13) 3.258(3) 1_565
C(2) C(14) 3.409(2) 1_565
C(3) C(10) 3.341(2) 1_565
C(3) C(11) 3.418(2) 1_565
C(3) C(15) 3.533(2) 1_565
C(4) O(18) 3.438(2) 2_666
C(4) C(10) 3.528(2) 1_565
C(4) C(11) 3.324(2) 1_565
C(5) O(13) 3.537(2) 1_565
C(5) O(18) 3.329(3) 2_666
C(5) C(11) 3.479(2) 1_565
C(6) O(13) 3.223(2) 1_565
C(6) C(12) 3.533(2) 1_565
C(6) C(17) 3.421(2) 1_565
C(8) C(10) 3.593(2) 1_565
C(8) C(15) 3.474(2) 1_565
C(9) O(18) 3.243(2) 2_666
C(10) C(3) 3.341(2) 1_545
C(10) C(4) 3.528(2) 1_545
C(10) C(8) 3.593(2) 1_545
C(11) C(3) 3.418(2) 1_545
C(11) C(4) 3.324(2) 1_545
C(11) C(5) 3.479(2) 1_545
C(12) C(1) 3.293(2) 1_545
C(12) C(2) 3.384(2) 1_545
C(12) C(6) 3.533(2) 1_545
C(13) O(8) 3.394(2) 2_565
C(13) C(1) 3.457(2) 1_545
C(13) C(2) 3.258(3) 1_545
C(14) O(8) 3.289(3) 2_565
C(14) C(2) 3.409(2) 1_545
C(15) O(3) 3.372(2) 1_545
C(15) C(3) 3.533(2) 1_545
C(15) C(8) 3.474(2) 1_545
C(17) C(1) 3.490(2) 1_545
C(17) C(6) 3.421(2) 1_545
C(18) O(8) 3.405(2) 2_565
O(2) H(7) 3.194 1_565
O(3) H(8) 3.289 1_565
O(5) H(6) 3.207 1_565
O(6) H(3) 3.310 2_666
O(8) H(6) 3.261 1_465
O(8) H(7) 2.896 1_565
O(8) H(7) 3.352 2_565
O(9) H(6) 3.346 1_465
O(9) H(8) 3.475 2_565
O(9) H(9) 3.37(5) 1_455
O(9) H(10) 3.02(5) 1_455
O(10) H(7) 3.361 1_565
O(10) H(8) 3.189 .
O(10) H(9) 3.21(3) 2_665
O(12) H(2) 3.276 1_545
O(13) H(3) 3.132 1_545
O(15) H(1) 3.093 1_545
O(16) H(8) 3.325 2_565
O(18) H(1) 3.325 1_645
O(18) H(2) 2.843 1_545
O(18) H(2) 3.286 2_666
O(19) H(1) 3.383 1_645
O(19) H(3) 3.398 2_666
O(19) H(4) 3.52(5) 1_655
O(19) H(5) 3.15(5) 1_655
O(20) H(2) 3.299 1_545
O(20) H(3) 3.279 .
O(20) H(4) 3.09(3) 2_566
C(1) H(7) 3.588 1_565
C(2) H(7) 3.582 1_565
C(4) H(6) 3.283 1_565
C(5) H(6) 3.245 1_565
C(7) H(7) 3.473 1_565
C(8) H(8) 3.552 1_565
C(9) H(6) 3.550 1_565
C(13) H(1) 3.203 1_545
C(14) H(1) 3.161 1_545
C(17) H(3) 3.495 1_545
C(18) H(1) 3.431 1_545
H(1) O(15) 3.093 1_565
H(1) O(18) 3.325 1_465
H(1) O(19) 3.383 1_465
H(1) C(13) 3.203 1_565
H(1) C(14) 3.161 1_565
H(1) C(18) 3.431 1_565
H(1) H(7) 3.407 1_565
H(2) O(12) 3.276 1_565
H(2) O(18) 2.843 1_565
H(2) O(18) 3.286 2_666
H(2) O(20) 3.299 1_565
H(2) H(6) 3.501 1_565
H(3) O(6) 3.310 2_666
H(3) O(13) 3.132 1_565
H(3) O(19) 3.398 2_666
H(3) O(20) 3.279 .
H(3) C(17) 3.495 1_565
H(4) O(19) 3.52(5) 1_455
H(4) O(20) 3.09(3) 2_566
H(5) O(19) 3.15(5) 1_455
H(6) O(5) 3.207 1_545
H(6) O(8) 3.261 1_645
H(6) O(9) 3.346 1_645
H(6) C(4) 3.283 1_545
H(6) C(5) 3.245 1_545
H(6) C(9) 3.550 1_545
H(6) H(2) 3.501 1_545
H(7) O(2) 3.194 1_545
H(7) O(8) 2.896 1_545
H(7) O(8) 3.352 2_565
H(7) O(10) 3.361 1_545
H(7) C(1) 3.588 1_545
H(7) C(2) 3.582 1_545
H(7) C(7) 3.473 1_545
H(7) H(1) 3.407 1_545
H(8) O(3) 3.289 1_545
H(8) O(9) 3.475 2_565
H(8) O(10) 3.189 .
H(8) O(16) 3.325 2_565
H(8) C(8) 3.552 1_545
H(9) O(9) 3.37(5) 1_655
H(9) O(10) 3.21(3) 2_665
H(10) O(9) 3.02(5) 1_655
